data_7061721
loop_
_publ_author_name
'Liu, Xinxin'
'Guo, Biao'
'Zhang, Le'
'Zhao, Sisi'
'Dong, Yuwei'
'Zhao, Zhen'

_publ_section_title
;
 Construction of a unique 2-D layered vanadoborate with water-assisted
 proton conductivity
;
_journal_issue 34
_journal_name_full 'New Journal of Chemistry'
_journal_page_first 16352
_journal_page_last 16358
_journal_paper_doi 10.1039/D2NJ03124H
_journal_volume 46
_journal_year 2022
_chemical_formula_sum 'C8 H58 B18 N8 Na4 O67 V12'
_chemical_formula_weight 2236.44
_space_group_IT_number 2
_space_group_name_Hall '-P 1'
_space_group_name_H-M_alt 'P -1'
_symmetry_cell_setting triclinic
_symmetry_space_group_name_H-M 'P -1'
_atom_sites_solution_hydrogens geom
_atom_sites_solution_primary direct
_atom_sites_solution_secondary difmap
_audit_creation_method SHELXL-97
_audit_update_record
;
2022-03-24 deposited with the CCDC.	2022-07-26 downloaded from the CCDC.
;
_cell_angle_alpha 113.6170(10)
_cell_angle_beta 98.3950(10)
_cell_angle_gamma 111.4860(10)
_cell_formula_units_Z 1
_cell_length_a 11.7070(2)
_cell_length_b 12.8119(3)
_cell_length_c 13.2347(3)
_cell_measurement_reflns_used 3333
_cell_measurement_temperature 293(2)
_cell_measurement_theta_max 24.5
_cell_measurement_theta_min 2.2
_cell_volume 1589.52(6)
_computing_structure_refinement 'SHELXL-97 (Sheldrick, 1997)'
_computing_structure_solution 'SHELXS-97 (Sheldrick, 1990)'
_diffrn_ambient_temperature 293(2)
_diffrn_measured_fraction_theta_full 0.996
_diffrn_measured_fraction_theta_max 0.996
_diffrn_measurement_device_type bruker-cCD
_diffrn_radiation_monochromator graphite
_diffrn_radiation_source 'fine-focus sealed tube'
_diffrn_radiation_type MoK\a
_diffrn_radiation_wavelength 0.71073
_diffrn_reflns_av_R_equivalents 0.0781
_diffrn_reflns_av_sigmaI/netI 0.0547
_diffrn_reflns_limit_h_max 13
_diffrn_reflns_limit_h_min -13
_diffrn_reflns_limit_k_max 14
_diffrn_reflns_limit_k_min -15
_diffrn_reflns_limit_l_max 15
_diffrn_reflns_limit_l_min -15
_diffrn_reflns_number 9025
_diffrn_reflns_theta_full 25.01
_diffrn_reflns_theta_max 25.01
_diffrn_reflns_theta_min 1.99
_exptl_absorpt_coefficient_mu 1.852
_exptl_absorpt_correction_T_max 0.7198
_exptl_absorpt_correction_T_min 0.6970
_exptl_absorpt_correction_type multi-scan
_exptl_absorpt_process_details sadabs
_exptl_crystal_colour yellow
_exptl_crystal_density_diffrn 2.336
_exptl_crystal_density_method 'not measured'
_exptl_crystal_description block
_exptl_crystal_F_000 1108
_exptl_crystal_size_max 0.21
_exptl_crystal_size_mid 0.20
_exptl_crystal_size_min 0.19
_refine_diff_density_max 3.542
_refine_diff_density_min -1.031
_refine_diff_density_rms 0.173
_refine_ls_extinction_method none
_refine_ls_goodness_of_fit_ref 1.059
_refine_ls_hydrogen_treatment mixed
_refine_ls_matrix_type full
_refine_ls_number_parameters 537
_refine_ls_number_reflns 5573
_refine_ls_number_restraints 32
_refine_ls_restrained_S_all 1.058
_refine_ls_R_factor_all 0.0624
_refine_ls_R_factor_gt 0.0567
_refine_ls_shift/su_max 0.000
_refine_ls_shift/su_mean 0.000
_refine_ls_structure_factor_coef Fsqd
_refine_ls_weighting_details 'calc w=1/[\s^2^(Fo^2^)+(0.0885P)^2^+8.8172P] where P=(Fo^2^+2Fc^2^)/3'
_refine_ls_weighting_scheme calc
_refine_ls_wR_factor_gt 0.1565
_refine_ls_wR_factor_ref 0.1634
_reflns_number_gt 4923
_reflns_number_total 5573
_reflns_threshold_expression >2sigma(I)
_cod_data_source_file d2nj03124h10.cif
_cod_data_source_block w
_cod_depositor_comments 'Adding full bibliography for 7061721.cif.'
_cod_original_cell_volume 1589.51(6)
_cod_original_sg_symbol_H-M P-1
_cod_database_code 7061721

loop_
_symmetry_equiv_pos_as_xyz
'x, y, z'
'-x, -y, -z'

loop_
_atom_site_label
_atom_site_type_symbol
_atom_site_fract_x
_atom_site_fract_y
_atom_site_fract_z
_atom_site_U_iso_or_equiv
_atom_site_adp_type
_atom_site_occupancy
_atom_site_symmetry_multiplicity
_atom_site_calc_flag
_atom_site_refinement_flags
_atom_site_disorder_assembly
_atom_site_disorder_group
V1 V 0.82815(8) 0.61152(8) 0.65883(7) 0.0133(2) Uani 1 1 d . . .
V2 V 0.63697(8) 0.29377(8) 0.38717(7) 0.0139(2) Uani 1 1 d . . .
V3 V 0.73211(8) 0.59263(8) 0.37095(7) 0.0140(2) Uani 1 1 d . . .
V4 V 0.48895(8) 0.67106(8) 0.80277(7) 0.0142(2) Uani 1 1 d . . .
V5 V 0.34573(8) 0.64259(8) 0.36448(7) 0.0133(2) Uani 1 1 d . . .
V6 V 0.80125(8) 0.81267(8) 0.61094(7) 0.0134(2) Uani 1 1 d . . .
Na2 Na 0.6586(3) 1.0885(2) 0.4945(3) 0.0431(7) Uani 1 1 d . . .
O1 O 0.6298(3) 0.8970(3) 0.4790(3) 0.0159(7) Uani 1 1 d . . .
O1W O 0.8819(6) 1.0938(5) 0.4864(5) 0.0570(15) Uani 1 1 d . . .
H1WA H 0.9256 1.1552 0.4631 0.086 Uiso 1 1 d R . .
H1WB H 0.8664 1.0105 0.4283 0.086 Uiso 1 1 d R . .
O2 O 0.8204(3) 0.6565(3) 0.5354(3) 0.0171(7) Uani 1 1 d . . .
O2W O 0.9229(6) 1.2493(6) 0.7914(6) 0.0606(16) Uani 1 1 d . . .
H2WD H 0.9790 1.2956 0.8718 0.091 Uiso 1 1 d R . .
H2WE H 0.9090 1.3082 0.7701 0.091 Uiso 1 1 d R . .
O3 O 0.7825(5) 0.7946(4) 0.1646(4) 0.0393(12) Uani 1 1 d . . .
O3W O 0.5000 0.5000 0.5000 0.156(7) Uani 1 2 d S . .
H3WD H 0.5550 0.5656 0.4859 0.234 Uiso 0.50 1 d PR . .
H3WC H 0.5530 0.4781 0.5418 0.234 Uiso 0.50 1 d PR . .
O4 O 0.5694(5) 1.1663(4) 0.8055(4) 0.0314(10) Uani 1 1 d . . .
H4WA H 0.5498 1.1909 0.7520 0.047 Uiso 1 1 d R . .
O4W O 1.0258(6) 0.6021(8) 0.4757(6) 0.076(2) Uani 1 1 d . . .
H4WB H 1.1072 0.6218 0.4615 0.115 Uiso 1 1 d R . .
H4WC H 1.0415 0.6597 0.5559 0.115 Uiso 1 1 d R . .
O5 O 0.4584(4) 0.7358(4) 0.9223(3) 0.0268(9) Uani 1 1 d . . .
O6 O 0.2623(4) 0.7038(4) 0.3216(4) 0.0248(8) Uani 1 1 d . . .
O7 O 1.0529(4) 0.8440(4) 1.0594(4) 0.0318(10) Uani 1 1 d . . .
H7 H 1.1004 0.9161 1.0708 0.048 Uiso 1 1 calc R . .
O8 O 0.9425(4) 0.9344(4) 0.6498(3) 0.0239(8) Uani 1 1 d . . .
O9 O 0.8428(4) 0.6350(4) 0.3132(4) 0.0294(9) Uani 1 1 d . . .
O10 O 0.7126(4) 0.2075(4) 0.3473(4) 0.0277(9) Uani 1 1 d . . .
O11 O 0.9828(4) 0.6612(4) 0.7229(4) 0.0251(8) Uani 1 1 d . . .
O12 O 0.9053(3) 0.8665(3) 0.9366(3) 0.0183(7) Uani 1 1 d . . .
O13 O 0.7102(3) 0.8333(3) 0.3248(3) 0.0202(8) Uani 1 1 d . . .
O14 O 0.5854(4) 0.6315(3) 0.1483(3) 0.0203(8) Uani 1 1 d . . .
O15 O 0.5675(4) 1.0041(3) 0.6329(3) 0.0188(8) Uani 1 1 d . . .
O16 O 0.3773(3) 0.4792(3) 0.1197(3) 0.0157(7) Uani 1 1 d . . .
O17 O 0.2719(3) 0.4598(3) 0.2584(3) 0.0165(7) Uani 1 1 d . . .
O18 O 0.8405(3) 0.6753(3) 0.9510(3) 0.0197(8) Uani 1 1 d . . .
O19 O 0.4600(3) 0.7708(3) 0.5246(3) 0.0176(7) Uani 1 1 d . . .
O20 O 0.7965(3) 0.7585(3) 0.7275(3) 0.0167(7) Uani 1 1 d . . .
O21 O 0.6821(3) 0.8866(3) 0.6603(3) 0.0147(7) Uani 1 1 d . . .
O22 O 0.7427(3) 0.4293(3) 0.5476(3) 0.0166(7) Uani 1 1 d . . .
O23 O 0.6313(4) 1.0180(3) 0.8199(3) 0.0198(8) Uani 1 1 d . . .
O24 O 0.6995(3) 0.7378(3) 0.4488(3) 0.0183(7) Uani 1 1 d . . .
O25 O 0.5643(3) 0.5097(3) 0.2493(3) 0.0180(7) Uani 1 1 d . . .
O26 O 0.7545(3) 0.9199(3) 0.8604(3) 0.0146(7) Uani 1 1 d . . .
O27 O 0.5285(3) 0.7862(3) 0.7389(3) 0.0174(7) Uani 1 1 d . . .
O28 O 0.3244(3) 0.2923(3) 0.1498(3) 0.0145(7) Uani 1 1 d . . .
O29 O 0.6729(3) 0.4135(3) 0.3278(3) 0.0188(7) Uani 1 1 d . . .
O30 O 0.4997(3) 0.6796(3) 0.3088(3) 0.0146(7) Uani 1 1 d . . .
Na1 Na 1.0216(3) 1.1510(3) 0.6724(3) 0.0603(9) Uani 1 1 d . . .
B1 B 0.9325(6) 0.7954(6) 0.9806(5) 0.0174(11) Uani 1 1 d . . .
B2 B 0.6878(6) 0.7509(6) 0.2106(5) 0.0201(12) Uani 1 1 d . . .
B3 B 0.7806(5) 0.8145(5) 0.8434(5) 0.0163(11) Uani 1 1 d . . .
B4 B 0.5910(6) 1.0615(6) 0.7508(5) 0.0187(12) Uani 1 1 d . . .
B5 B 0.6344(5) 0.7893(5) 0.3931(5) 0.0144(11) Uani 1 1 d . . .
B6 B 0.2852(5) 0.3910(5) 0.1446(5) 0.0150(11) Uani 1 1 d . . .
B7 B 0.5868(5) 0.8887(5) 0.5727(5) 0.0153(11) Uani 1 1 d . . .
B8 B 0.5046(5) 0.5729(5) 0.2050(5) 0.0138(11) Uani 1 1 d . . .
B9 B 0.6516(5) 0.9030(5) 0.7722(5) 0.0156(11) Uani 1 1 d . . .
C1 C 0.6921(12) 0.0754(12) 0.0860(11) 0.018(4) Uiso 0.402(17) 1 d PDU A 1
H1A1 H 0.7381 0.1669 0.1426 0.022 Uiso 0.402(17) 1 calc PR A 1
H1A2 H 0.7048 0.0636 0.0122 0.022 Uiso 0.402(17) 1 calc PR A 1
C1A C 0.6307(10) -0.0054(10) 0.1274(9) 0.031(3) Uiso 0.598(17) 1 d PDU A 2
H1A H 0.6429 0.0577 0.2053 0.037 Uiso 0.598(17) 1 calc PR A 2
H1B H 0.5777 -0.0893 0.1183 0.037 Uiso 0.598(17) 1 calc PR A 2
C2 C 0.7443(11) 0.0024(11) 0.1304(10) 0.085(3) Uani 1 1 d DU . .
H2D H 0.7281 0.0126 0.2027 0.102 Uiso 0.490(16) 1 calc PR A 1
H2C H 0.6975 -0.0887 0.0729 0.102 Uiso 0.490(16) 1 calc PR A 1
H2B H 0.6977 -0.0885 0.0723 0.102 Uiso 0.510(16) 1 d PR A 2
H2A H 0.7277 0.0118 0.2024 0.102 Uiso 0.510(16) 1 d PR A 2
C3 C 0.1227(10) 0.5958(10) -0.0918(10) 0.067(2) Uani 1 1 d U . .
H3D H 0.0929 0.5282 -0.1725 0.080 Uiso 0.490(16) 1 d PR A 1
H3C H 0.0454 0.5967 -0.0741 0.080 Uiso 0.490(16) 1 d PR A 1
H3B H 0.0791 0.6399 -0.0490 0.080 Uiso 0.510(16) 1 d PR A 2
H3A H 0.1941 0.6598 -0.0973 0.080 Uiso 0.510(16) 1 d PR A 2
C4 C 0.1827(8) 0.5535(9) -0.0152(8) 0.0495(19) Uani 1 1 d . A .
H4A H 0.2061 0.6153 0.0666 0.059 Uiso 1 1 calc R . .
H4B H 0.1171 0.4709 -0.0302 0.059 Uiso 1 1 calc R . .
N1 N 0.5536(18) 0.024(5) 0.070(4) 0.110(5) Uiso 0.402(17) 1 d PD . 1
H1WC H 0.5219 0.0705 0.0422 0.165 Uiso 0.402(17) 1 d PR A 1
H1WD H 0.5114 -0.0651 0.0109 0.165 Uiso 0.402(17) 1 d PR A 1
H1WE H 0.5347 0.0320 0.1402 0.165 Uiso 0.402(17) 1 d PR A 1
N1A N 0.550(2) 0.009(3) 0.046(3) 0.110(5) Uiso 0.598(17) 1 d PD . 2
H1WF H 0.4710 -0.0008 0.0639 0.165 Uiso 0.598(17) 1 d PR A 2
H1WG H 0.5939 0.0933 0.0538 0.165 Uiso 0.598(17) 1 d PR A 2
H1WH H 0.5281 -0.0555 -0.0330 0.165 Uiso 0.598(17) 1 d PR A 2
N2 N 0.8857(5) 0.0489(5) 0.1518(5) 0.0313(11) Uani 1 1 d . A .
H2WC H 0.9184 0.0338 0.2019 0.038 Uiso 1 1 d R . .
H2WB H 0.9119 0.0165 0.0971 0.038 Uiso 1 1 d R . .
H2WA H 0.9346 0.1277 0.1793 0.038 Uiso 1 1 d R . .
N3 N 0.1976(15) 0.7153(18) -0.0898(18) 0.074(6) Uani 0.490(16) 1 d PU A 1
H3WE H 0.1475 0.7243 -0.1398 0.089 Uiso 0.490(16) 1 calc PR A 1
H3WF H 0.2662 0.7140 -0.1107 0.089 Uiso 0.490(16) 1 calc PR A 1
H3WG H 0.2251 0.7811 -0.0176 0.089 Uiso 0.490(16) 1 calc PR A 1
N3A N 0.0349(14) 0.5033(14) -0.2087(14) 0.061(4) Uani 0.510(16) 1 d PU A 2
H3WH H 0.0537 0.5520 -0.2379 0.073 Uiso 0.510(16) 1 d PR A 2
H3WI H -0.0246 0.5137 -0.1811 0.073 Uiso 0.510(16) 1 d PR A 2
H3WJ H -0.0143 0.4288 -0.2720 0.073 Uiso 0.510(16) 1 d PR A 2
N4 N 0.2981(7) 0.5416(6) -0.0334(6) 0.0466(15) Uani 1 1 d . . .
H4WD H 0.3274 0.5167 0.0141 0.056 Uiso 1 1 calc R A .
H4WF H 0.3601 0.6175 -0.0177 0.056 Uiso 1 1 calc R . .
H4WG H 0.2774 0.4833 -0.1076 0.056 Uiso 1 1 calc R . .

loop_
_atom_site_aniso_label
_atom_site_aniso_U_11
_atom_site_aniso_U_22
_atom_site_aniso_U_33
_atom_site_aniso_U_23
_atom_site_aniso_U_13
_atom_site_aniso_U_12
V1 0.0098(4) 0.0136(4) 0.0153(4) 0.0076(3) 0.0040(3) 0.0040(3)
V2 0.0112(4) 0.0140(4) 0.0158(4) 0.0075(3) 0.0053(3) 0.0049(3)
V3 0.0109(4) 0.0160(4) 0.0159(4) 0.0095(3) 0.0061(3) 0.0045(3)
V4 0.0130(4) 0.0153(4) 0.0148(4) 0.0084(3) 0.0071(3) 0.0052(3)
V5 0.0116(4) 0.0124(4) 0.0151(4) 0.0074(3) 0.0041(3) 0.0044(3)
V6 0.0096(4) 0.0143(4) 0.0151(4) 0.0085(3) 0.0046(3) 0.0030(3)
Na2 0.0462(16) 0.0237(13) 0.0513(16) 0.0157(12) 0.0021(13) 0.0171(12)
O1 0.0154(17) 0.0140(17) 0.0165(17) 0.0083(14) 0.0061(14) 0.0040(14)
O1W 0.053(3) 0.036(3) 0.064(4) 0.020(3) 0.026(3) 0.008(2)
O2 0.0175(17) 0.0186(18) 0.0152(17) 0.0087(15) 0.0056(14) 0.0079(15)
O2W 0.056(3) 0.076(4) 0.070(4) 0.052(4) 0.022(3) 0.033(3)
O3 0.045(3) 0.022(2) 0.034(2) 0.0089(19) 0.026(2) -0.001(2)
O3W 0.124(13) 0.192(19) 0.202(19) 0.120(16) 0.078(13) 0.089(13)
O4 0.054(3) 0.031(2) 0.023(2) 0.0154(18) 0.018(2) 0.029(2)
O4W 0.050(4) 0.116(6) 0.068(4) 0.036(4) 0.028(3) 0.049(4)
O5 0.028(2) 0.026(2) 0.022(2) 0.0087(17) 0.0146(17) 0.0098(17)
O6 0.0223(19) 0.027(2) 0.032(2) 0.0198(18) 0.0068(17) 0.0129(17)
O7 0.0174(19) 0.023(2) 0.042(2) 0.0218(19) -0.0092(18) -0.0035(16)
O8 0.0146(18) 0.023(2) 0.028(2) 0.0138(17) 0.0069(16) 0.0021(16)
O9 0.026(2) 0.032(2) 0.031(2) 0.0167(19) 0.0172(18) 0.0088(18)
O10 0.027(2) 0.027(2) 0.031(2) 0.0108(18) 0.0122(18) 0.0173(18)
O11 0.0146(18) 0.025(2) 0.032(2) 0.0140(17) 0.0035(16) 0.0074(16)
O12 0.0128(17) 0.0168(17) 0.0206(18) 0.0111(15) 0.0013(14) 0.0020(14)
O13 0.0181(18) 0.0172(18) 0.0186(18) 0.0092(15) 0.0081(15) 0.0008(15)
O14 0.0230(19) 0.0171(18) 0.0166(17) 0.0080(15) 0.0107(15) 0.0043(15)
O15 0.0215(18) 0.0186(18) 0.0190(18) 0.0091(15) 0.0078(15) 0.0118(15)
O16 0.0140(17) 0.0154(17) 0.0147(17) 0.0089(14) 0.0043(14) 0.0024(14)
O17 0.0195(18) 0.0135(17) 0.0163(17) 0.0073(14) 0.0104(14) 0.0060(14)
O18 0.0169(18) 0.0148(17) 0.0192(18) 0.0097(15) -0.0023(15) 0.0013(15)
O19 0.0157(17) 0.0161(17) 0.0148(17) 0.0068(14) 0.0052(14) 0.0024(15)
O20 0.0199(18) 0.0148(17) 0.0177(17) 0.0098(15) 0.0088(14) 0.0075(15)
O21 0.0130(16) 0.0159(17) 0.0158(17) 0.0088(14) 0.0053(14) 0.0063(14)
O22 0.0168(17) 0.0133(16) 0.0163(17) 0.0064(14) 0.0072(14) 0.0041(14)
O23 0.0240(19) 0.0206(19) 0.0195(18) 0.0097(15) 0.0094(15) 0.0147(16)
O24 0.0177(18) 0.0182(18) 0.0140(17) 0.0061(15) 0.0021(14) 0.0070(15)
O25 0.0140(17) 0.0172(17) 0.0179(17) 0.0082(15) 0.0016(14) 0.0044(14)
O26 0.0136(16) 0.0109(16) 0.0169(17) 0.0066(14) 0.0055(14) 0.0038(14)
O27 0.0129(17) 0.0212(18) 0.0177(17) 0.0128(15) 0.0037(14) 0.0046(15)
O28 0.0125(16) 0.0140(17) 0.0161(17) 0.0082(14) 0.0047(13) 0.0044(14)
O29 0.0159(17) 0.0200(18) 0.0224(19) 0.0136(16) 0.0068(15) 0.0067(15)
O30 0.0122(16) 0.0108(16) 0.0121(16) 0.0027(14) 0.0019(13) 0.0011(14)
Na1 0.0491(18) 0.0449(17) 0.079(2) 0.0333(17) 0.0131(17) 0.0146(15)
B1 0.014(3) 0.019(3) 0.017(3) 0.010(2) 0.004(2) 0.006(2)
B2 0.022(3) 0.017(3) 0.021(3) 0.012(2) 0.012(2) 0.005(2)
B3 0.014(3) 0.017(3) 0.018(3) 0.011(2) 0.007(2) 0.005(2)
B4 0.017(3) 0.018(3) 0.020(3) 0.009(2) 0.007(2) 0.009(2)
B5 0.010(3) 0.014(3) 0.017(3) 0.007(2) 0.005(2) 0.004(2)
B6 0.012(3) 0.015(3) 0.016(3) 0.008(2) 0.005(2) 0.003(2)
B7 0.015(3) 0.011(3) 0.017(3) 0.006(2) 0.005(2) 0.005(2)
B8 0.014(3) 0.015(3) 0.014(3) 0.008(2) 0.007(2) 0.006(2)
B9 0.013(3) 0.015(3) 0.018(3) 0.008(2) 0.007(2) 0.006(2)
C2 0.097(8) 0.067(6) 0.074(7) 0.030(6) 0.028(6) 0.030(6)
C3 0.066(6) 0.074(6) 0.086(6) 0.052(5) 0.028(5) 0.043(5)
C4 0.039(4) 0.062(5) 0.056(5) 0.037(4) 0.020(4) 0.022(4)
N2 0.028(3) 0.028(3) 0.035(3) 0.017(2) 0.013(2) 0.010(2)
N3 0.052(9) 0.100(12) 0.126(15) 0.085(12) 0.042(10) 0.052(9)
N3A 0.057(9) 0.055(8) 0.078(9) 0.040(7) 0.012(7) 0.029(7)
N4 0.057(4) 0.049(4) 0.050(4) 0.033(3) 0.023(3) 0.029(3)

loop_
_atom_type_symbol
_atom_type_description
_atom_type_scat_dispersion_real
_atom_type_scat_dispersion_imag
_atom_type_scat_source
B B 0.0013 0.0007 'International Tables Vol C Tables 4.2.6.8 and 6.1.1.4'
C C 0.0033 0.0016 'International Tables Vol C Tables 4.2.6.8 and 6.1.1.4'
N N 0.0061 0.0033 'International Tables Vol C Tables 4.2.6.8 and 6.1.1.4'
Na Na 0.0362 0.0249 'International Tables Vol C Tables 4.2.6.8 and 6.1.1.4'
O O 0.0106 0.0060 'International Tables Vol C Tables 4.2.6.8 and 6.1.1.4'
V V 0.3005 0.5294 'International Tables Vol C Tables 4.2.6.8 and 6.1.1.4'
H H 0.0000 0.0000 'International Tables Vol C Tables 4.2.6.8 and 6.1.1.4'

loop_
_geom_angle_atom_site_label_1
_geom_angle_atom_site_label_2
_geom_angle_atom_site_label_3
_geom_angle
_geom_angle_site_symmetry_1
_geom_angle_site_symmetry_3
_geom_angle_publ_flag
O11 V1 O22 110.08(18) . . ?
O11 V1 O20 107.07(18) . . ?
O22 V1 O20 142.80(16) . . ?
O11 V1 O2 106.11(18) . . ?
O22 V1 O2 92.48(15) . . ?
O20 V1 O2 78.89(15) . . ?
O11 V1 O17 108.43(18) . 2_666 ?
O22 V1 O17 78.52(15) . 2_666 ?
O20 V1 O17 88.27(15) . 2_666 ?
O2 V1 O17 145.33(15) . 2_666 ?
O11 V1 V6 109.14(14) . . ?
O22 V1 V6 125.08(11) . . ?
O20 V1 V6 39.03(10) . . ?
O2 V1 V6 40.00(11) . . ?
O17 V1 V6 122.05(11) 2_666 . ?
O11 V1 V5 112.39(14) . 2_666 ?
O22 V1 V5 39.51(10) . 2_666 ?
O20 V1 V5 121.37(11) . 2_666 ?
O2 V1 V5 125.97(11) . 2_666 ?
O17 V1 V5 39.18(10) 2_666 2_666 ?
V6 V1 V5 138.35(4) . 2_666 ?
O10 V2 O29 110.87(19) . . ?
O10 V2 O22 106.10(18) . . ?
O29 V2 O22 92.94(15) . . ?
O10 V2 O19 104.45(19) . 2_666 ?
O29 V2 O19 144.65(16) . 2_666 ?
O22 V2 O19 78.32(14) . 2_666 ?
O10 V2 O27 109.06(19) . 2_666 ?
O29 V2 O27 78.48(15) . 2_666 ?
O22 V2 O27 144.60(16) . 2_666 ?
O19 V2 O27 89.02(15) 2_666 2_666 ?
O10 V2 V4 114.39(15) . 2_666 ?
O29 V2 V4 39.49(11) . 2_666 ?
O22 V2 V4 125.36(11) . 2_666 ?
O19 V2 V4 121.98(11) 2_666 2_666 ?
O27 V2 V4 39.06(10) 2_666 2_666 ?
O10 V2 V5 106.81(15) . 2_666 ?
O29 V2 V5 126.12(12) . 2_666 ?
O22 V2 V5 39.36(10) . 2_666 ?
O19 V2 V5 39.16(10) 2_666 2_666 ?
O27 V2 V5 122.81(11) 2_666 2_666 ?
V4 V2 V5 138.66(4) 2_666 2_666 ?
O10 V2 Na2 55.64(16) . 1_545 ?
O29 V2 Na2 164.12(12) . 1_545 ?
O22 V2 Na2 84.07(11) . 1_545 ?
O19 V2 Na2 49.90(12) 2_666 1_545 ?
O27 V2 Na2 112.65(12) 2_666 1_545 ?
V4 V2 Na2 149.50(5) 2_666 1_545 ?
V5 V2 Na2 58.49(5) 2_666 1_545 ?
O9 V3 O29 109.03(19) . . ?
O9 V3 O25 106.26(19) . . ?
O29 V3 O25 78.49(15) . . ?
O9 V3 O24 107.86(19) . . ?
O29 V3 O24 142.90(16) . . ?
O25 V3 O24 87.72(15) . . ?
O9 V3 O2 108.28(19) . . ?
O29 V3 O2 94.08(15) . . ?
O25 V3 O2 145.20(16) . . ?
O24 V3 O2 77.92(15) . . ?
O9 V3 V4 110.29(15) . 2_666 ?
O29 V3 V4 39.40(11) . 2_666 ?
O25 V3 V4 39.25(11) . 2_666 ?
O24 V3 V4 121.01(11) . 2_666 ?
O2 V3 V4 127.09(11) . 2_666 ?
O9 V3 V6 110.02(15) . . ?
O29 V3 V6 126.79(11) . . ?
O25 V3 V6 121.84(11) . . ?
O24 V3 V6 38.58(10) . . ?
O2 V3 V6 39.61(11) . . ?
V4 V3 V6 139.39(4) 2_666 . ?
O5 V4 O27 109.21(19) . . ?
O5 V4 O25 110.31(19) . 2_666 ?
O27 V4 O25 138.46(16) . 2_666 ?
O5 V4 O29 106.77(19) . 2_666 ?
O27 V4 O29 78.79(15) . 2_666 ?
O25 V4 O29 78.13(15) 2_666 2_666 ?
O5 V4 O28 107.47(18) . 2_666 ?
O27 V4 O28 91.06(15) . 2_666 ?
O25 V4 O28 89.02(14) 2_666 2_666 ?
O29 V4 O28 145.74(15) 2_666 2_666 ?
O5 V4 V2 111.77(16) . 2_666 ?
O27 V4 V2 39.69(10) . 2_666 ?
O25 V4 V2 111.40(11) 2_666 2_666 ?
O29 V4 V2 39.17(11) 2_666 2_666 ?
O28 V4 V2 124.48(10) 2_666 2_666 ?
O5 V4 V3 111.43(15) . 2_666 ?
O27 V4 V3 112.49(11) . 2_666 ?
O25 V4 V3 39.18(10) 2_666 2_666 ?
O29 V4 V3 39.10(11) 2_666 2_666 ?
O28 V4 V3 123.11(10) 2_666 2_666 ?
V2 V4 V3 75.60(3) 2_666 2_666 ?
O6 V5 O17 111.43(18) . . ?
O6 V5 O19 106.55(19) . . ?
O17 V5 O19 139.77(16) . . ?
O6 V5 O22 106.53(18) . 2_666 ?
O17 V5 O22 78.55(14) . 2_666 ?
O19 V5 O22 78.49(14) . 2_666 ?
O6 V5 O30 106.56(18) . . ?
O17 V5 O30 91.25(14) . . ?
O19 V5 O30 90.28(14) . . ?
O22 V5 O30 146.85(15) 2_666 . ?
O6 V5 V1 111.99(14) . 2_666 ?
O17 V5 V1 39.63(10) . 2_666 ?
O19 V5 V1 112.75(11) . 2_666 ?
O22 V5 V1 39.09(10) 2_666 2_666 ?
O30 V5 V1 125.67(10) . 2_666 ?
O6 V5 V2 108.51(15) . 2_666 ?
O17 V5 V2 113.00(11) . 2_666 ?
O19 V5 V2 39.51(10) . 2_666 ?
O22 V5 V2 39.18(10) 2_666 2_666 ?
O30 V5 V2 124.93(10) . 2_666 ?
V1 V5 V2 76.26(3) 2_666 2_666 ?
O6 V5 Na2 49.55(15) . 2_676 ?
O17 V5 Na2 156.12(12) . 2_676 ?
O19 V5 Na2 57.10(12) . 2_676 ?
O22 V5 Na2 92.63(12) 2_666 2_676 ?
O30 V5 Na2 107.33(11) . 2_676 ?
V1 V5 Na2 126.70(6) 2_666 2_676 ?
V2 V5 Na2 68.70(6) 2_666 2_676 ?
O8 V6 O24 111.76(18) . . ?
O8 V6 O20 110.87(18) . . ?
O24 V6 O20 135.55(16) . . ?
O8 V6 O2 106.74(18) . . ?
O24 V6 O2 77.84(15) . . ?
O20 V6 O2 78.55(15) . . ?
O8 V6 O21 106.51(18) . . ?
O24 V6 O21 89.75(15) . . ?
O20 V6 O21 89.87(15) . . ?
O2 V6 O21 146.75(15) . . ?
O8 V6 V1 112.06(14) . . ?
O24 V6 V1 110.68(11) . . ?
O20 V6 V1 39.21(11) . . ?
O2 V6 V1 39.48(10) . . ?
O21 V6 V1 124.03(10) . . ?
O8 V6 V3 111.58(15) . . ?
O24 V6 V3 38.92(11) . . ?
O20 V6 V3 111.64(11) . . ?
O2 V6 V3 39.18(10) . . ?
O21 V6 V3 124.30(10) . . ?
V1 V6 V3 75.81(3) . . ?
O1 Na2 O15 93.03(15) . 2_676 ?
O1 Na2 O6 127.21(18) . 2_676 ?
O15 Na2 O6 115.17(16) 2_676 2_676 ?
O1 Na2 O1W 77.26(17) . . ?
O15 Na2 O1W 141.5(2) 2_676 . ?
O6 Na2 O1W 99.71(18) 2_676 . ?
O1 Na2 O15 56.40(14) . . ?
O15 Na2 O15 89.21(15) 2_676 . ?
O6 Na2 O15 79.19(15) 2_676 . ?
O1W Na2 O15 114.04(18) . . ?
O1 Na2 O19 145.82(17) . 2_676 ?
O15 Na2 O19 55.60(12) 2_676 2_676 ?
O6 Na2 O19 66.64(13) 2_676 2_676 ?
O1W Na2 O19 135.17(19) . 2_676 ?
O15 Na2 O19 105.23(15) . 2_676 ?
O1 Na2 O10 134.69(17) . 1_565 ?
O15 Na2 O10 81.51(14) 2_676 1_565 ?
O6 Na2 O10 94.76(14) 2_676 1_565 ?
O1W Na2 O10 79.73(18) . 1_565 ?
O15 Na2 O10 165.60(16) . 1_565 ?
O19 Na2 O10 60.41(12) 2_676 1_565 ?
O1 Na2 B7 26.89(14) . . ?
O15 Na2 B7 92.91(16) 2_676 . ?
O6 Na2 B7 104.06(17) 2_676 . ?
O1W Na2 B7 94.03(19) . . ?
O15 Na2 B7 29.58(13) . . ?
O19 Na2 B7 130.22(17) 2_676 . ?
O10 Na2 B7 160.95(17) 1_565 . ?
O1 Na2 B7 116.69(17) . 2_676 ?
O15 Na2 B7 29.19(13) 2_676 2_676 ?
O6 Na2 B7 86.53(16) 2_676 2_676 ?
O1W Na2 B7 156.7(2) . 2_676 ?
O15 Na2 B7 89.10(16) . 2_676 ?
O19 Na2 B7 29.26(13) 2_676 2_676 ?
O10 Na2 B7 77.42(15) 1_565 2_676 ?
B7 Na2 B7 106.25(16) . 2_676 ?
O1 Na2 V5 148.57(16) . 2_676 ?
O15 Na2 V5 88.98(11) 2_676 2_676 ?
O6 Na2 V5 29.79(9) 2_676 2_676 ?
O1W Na2 V5 118.54(15) . 2_676 ?
O15 Na2 V5 92.31(12) . 2_676 ?
O19 Na2 V5 36.90(8) 2_676 2_676 ?
O10 Na2 V5 76.62(10) 1_565 2_676 ?
B7 Na2 V5 121.69(15) . 2_676 ?
B7 Na2 V5 59.84(12) 2_676 2_676 ?
O1 Na2 V2 155.09(15) . 1_565 ?
O15 Na2 V2 70.59(10) 2_676 1_565 ?
O6 Na2 V2 77.54(10) 2_676 1_565 ?
O1W Na2 V2 103.57(16) . 1_565 ?
O15 Na2 V2 138.41(13) . 1_565 ?
O19 Na2 V2 33.44(8) 2_676 1_565 ?
O10 Na2 V2 27.46(8) 1_565 1_565 ?
B7 Na2 V2 161.86(15) . 1_565 ?
B7 Na2 V2 55.63(12) 2_676 1_565 ?
V5 Na2 V2 52.81(4) 2_676 1_565 ?
O1 Na2 Na2 68.49(12) . 2_676 ?
O15 Na2 Na2 46.63(11) 2_676 2_676 ?
O6 Na2 Na2 98.71(16) 2_676 2_676 ?
O1W Na2 Na2 145.64(18) . 2_676 ?
O15 Na2 Na2 42.59(10) . 2_676 ?
O19 Na2 Na2 78.96(12) 2_676 2_676 ?
O10 Na2 Na2 127.17(14) 1_565 2_676 ?
B7 Na2 Na2 53.29(13) . 2_676 ?
B7 Na2 Na2 52.97(13) 2_676 2_676 ?
V5 Na2 Na2 90.99(11) 2_676 2_676 ?
V2 Na2 Na2 108.59(10) 1_565 2_676 ?
B5 O1 B7 119.5(4) . . ?
B5 O1 Na2 132.9(3) . . ?
B7 O1 Na2 107.3(3) . . ?
Na1 O1W Na2 112.2(3) . . ?
V1 O2 V3 144.4(2) . . ?
V1 O2 V6 100.52(16) . . ?
V3 O2 V6 101.22(16) . . ?
B2 O3 Na1 96.6(4) . 2_776 ?
V5 O6 Na2 100.66(19) . 2_676 ?
V6 O8 Na1 136.6(2) . . ?
V3 O9 Na1 131.4(2) . 2_776 ?
V2 O10 Na2 96.91(19) . 1_545 ?
B1 O12 B3 122.9(4) . . ?
B2 O13 B5 121.4(4) . . ?
B2 O14 B8 121.5(4) . . ?
B4 O15 B7 120.8(4) . . ?
B4 O15 Na2 116.4(3) . 2_676 ?
B7 O15 Na2 97.3(3) . 2_676 ?
B4 O15 Na2 133.4(3) . . ?
B7 O15 Na2 89.5(3) . . ?
Na2 O15 Na2 90.79(15) 2_676 . ?
B8 O16 B6 120.5(4) . . ?
B6 O17 V5 130.1(3) . . ?
B6 O17 V1 128.7(3) . 2_666 ?
V5 O17 V1 101.19(16) . 2_666 ?
B1 O18 B6 120.7(4) . 2_666 ?
B7 O19 V5 131.3(3) . . ?
B7 O19 V2 127.4(3) . 2_666 ?
V5 O19 V2 101.34(16) . 2_666 ?
B7 O19 Na2 87.6(3) . 2_676 ?
V5 O19 Na2 86.00(14) . 2_676 ?
V2 O19 Na2 96.66(16) 2_666 2_676 ?
B3 O20 V6 131.2(3) . . ?
B3 O20 V1 127.0(3) . . ?
V6 O20 V1 101.77(16) . . ?
B7 O21 B9 114.8(4) . . ?
B7 O21 V6 120.5(3) . . ?
B9 O21 V6 121.9(3) . . ?
V1 O22 V2 147.0(2) . . ?
V1 O22 V5 101.40(16) . 2_666 ?
V2 O22 V5 101.46(16) . 2_666 ?
B4 O23 B9 122.2(4) . . ?
B5 O24 V6 129.4(3) . . ?
B5 O24 V3 127.1(3) . . ?
V6 O24 V3 102.50(16) . . ?
B8 O25 V3 126.8(3) . . ?
B8 O25 V4 131.4(3) . 2_666 ?
V3 O25 V4 101.56(16) . 2_666 ?
B3 O26 B9 119.9(4) . . ?
B9 O27 V4 130.5(3) . . ?
B9 O27 V2 128.2(3) . 2_666 ?
V4 O27 V2 101.25(16) . 2_666 ?
B3 O28 B6 113.7(4) 2_666 . ?
B3 O28 V4 120.9(3) 2_666 2_666 ?
B6 O28 V4 122.4(3) . 2_666 ?
V2 O29 V3 144.3(2) . . ?
V2 O29 V4 101.34(16) . 2_666 ?
V3 O29 V4 101.50(16) . 2_666 ?
B5 O30 B8 113.1(4) . . ?
B5 O30 V5 120.7(3) . . ?
B8 O30 V5 121.0(3) . . ?
O2W Na1 O1W 98.3(2) . . ?
O2W Na1 O8 106.1(2) . . ?
O1W Na1 O8 98.3(2) . . ?
O2W Na1 O9 88.2(2) . 2_776 ?
O1W Na1 O9 86.5(2) . 2_776 ?
O8 Na1 O9 164.0(2) . 2_776 ?
O2W Na1 O3 98.0(2) . 2_776 ?
O1W Na1 O3 162.5(2) . 2_776 ?
O8 Na1 O3 83.25(17) . 2_776 ?
O9 Na1 O3 87.62(17) 2_776 2_776 ?
O2W Na1 B2 115.4(2) . 2_776 ?
O1W Na1 B2 136.8(2) . 2_776 ?
O8 Na1 B2 97.55(18) . 2_776 ?
O9 Na1 B2 69.14(17) 2_776 2_776 ?
O3 Na1 B2 26.86(15) 2_776 2_776 ?
O2W Na1 Na2 65.02(17) . . ?
O1W Na1 Na2 35.50(16) . . ?
O8 Na1 Na2 95.32(13) . . ?
O9 Na1 Na2 97.39(14) 2_776 . ?
O3 Na1 Na2 161.97(18) 2_776 . ?
B2 Na1 Na2 166.29(16) 2_776 . ?
O12 B1 O18 121.7(5) . . ?
O12 B1 O7 120.8(5) . . ?
O18 B1 O7 117.4(5) . . ?
O14 B2 O13 122.6(5) . . ?
O14 B2 O3 121.5(5) . . ?
O13 B2 O3 115.7(5) . . ?
O14 B2 Na1 132.4(4) . 2_776 ?
O13 B2 Na1 77.6(3) . 2_776 ?
O3 B2 Na1 56.6(3) . 2_776 ?
O26 B3 O12 107.5(4) . . ?
O26 B3 O20 109.9(4) . . ?
O12 B3 O20 108.7(4) . . ?
O26 B3 O28 113.9(4) . 2_666 ?
O12 B3 O28 108.5(4) . 2_666 ?
O20 B3 O28 108.4(4) . 2_666 ?
O23 B4 O15 123.2(5) . . ?
O23 B4 O4 116.4(5) . . ?
O15 B4 O4 120.4(5) . . ?
O1 B5 O24 110.7(4) . . ?
O1 B5 O13 107.9(4) . . ?
O24 B5 O13 108.9(4) . . ?
O1 B5 O30 113.0(4) . . ?
O24 B5 O30 107.5(4) . . ?
O13 B5 O30 108.7(4) . . ?
O16 B6 O18 106.4(4) . 2_666 ?
O16 B6 O17 111.1(4) . . ?
O18 B6 O17 110.0(4) 2_666 . ?
O16 B6 O28 112.6(4) . . ?
O18 B6 O28 109.5(4) 2_666 . ?
O17 B6 O28 107.3(4) . . ?
O1 B7 O19 110.0(4) . . ?
O1 B7 O15 106.5(4) . . ?
O19 B7 O15 108.8(4) . . ?
O1 B7 O21 113.7(4) . . ?
O19 B7 O21 108.3(4) . . ?
O15 B7 O21 109.4(4) . . ?
O1 B7 Na2 45.8(2) . . ?
O19 B7 Na2 127.3(3) . . ?
O15 B7 Na2 61.0(2) . . ?
O21 B7 Na2 124.1(3) . . ?
O1 B7 Na2 96.9(3) . 2_676 ?
O19 B7 Na2 63.1(2) . 2_676 ?
O15 B7 Na2 53.5(2) . 2_676 ?
O21 B7 Na2 148.9(3) . 2_676 ?
Na2 B7 Na2 73.75(16) . 2_676 ?
O16 B8 O14 108.5(4) . . ?
O16 B8 O25 109.6(4) . . ?
O14 B8 O25 109.5(4) . . ?
O16 B8 O30 112.0(4) . . ?
O14 B8 O30 108.6(4) . . ?
O25 B8 O30 108.6(4) . . ?
O26 B9 O23 108.6(4) . . ?
O26 B9 O27 110.2(4) . . ?
O23 B9 O27 109.6(4) . . ?
O26 B9 O21 113.0(4) . . ?
O23 B9 O21 108.1(4) . . ?
O27 B9 O21 107.4(4) . . ?
N1 C1 C2 107.7(12) . . ?
C2 C1A N1A 125.7(13) . . ?
C1A C2 N2 164.6(11) . . ?
C1A C2 C1 57.9(8) . . ?
N2 C2 C1 112.2(9) . . ?
N3A C3 N3 108.0(12) . . ?
N3A C3 C4 120.2(9) . . ?
N3 C3 C4 121.6(10) . . ?
N4 C4 C3 114.7(7) . . ?
C1 N1 N1 116(3) . 2_655 ?
N1A N1A C1A 166(4) 2_655 . ?

loop_
_geom_bond_atom_site_label_1
_geom_bond_atom_site_label_2
_geom_bond_distance
_geom_bond_site_symmetry_2
_geom_bond_publ_flag
V1 O11 1.636(4) . ?
V1 O22 1.929(3) . ?
V1 O20 1.936(4) . ?
V1 O2 1.939(4) . ?
V1 O17 1.950(3) 2_666 ?
V1 V6 2.9979(12) . ?
V1 V5 2.9992(12) 2_666 ?
V2 O10 1.634(4) . ?
V2 O29 1.933(4) . ?
V2 O22 1.939(3) . ?
V2 O19 1.952(4) 2_666 ?
V2 O27 1.954(3) 2_666 ?
V2 V4 3.0011(12) 2_666 ?
V2 V5 3.0078(12) 2_666 ?
V2 Na2 3.517(3) 1_545 ?
V3 O9 1.632(4) . ?
V3 O29 1.934(4) . ?
V3 O25 1.938(3) . ?
V3 O24 1.941(4) . ?
V3 O2 1.942(3) . ?
V3 V4 3.0052(12) 2_666 ?
V3 V6 3.0157(12) . ?
V4 O5 1.628(4) . ?
V4 O27 1.928(4) . ?
V4 O25 1.941(4) 2_666 ?
V4 O29 1.946(4) 2_666 ?
V4 O28 2.000(3) 2_666 ?
V4 V2 3.0011(12) 2_666 ?
V4 V3 3.0052(12) 2_666 ?
V5 O6 1.627(4) . ?
V5 O17 1.932(3) . ?
V5 O19 1.937(3) . ?
V5 O22 1.946(4) 2_666 ?
V5 O30 2.014(3) . ?
V5 V1 2.9992(12) 2_666 ?
V5 V2 3.0078(12) 2_666 ?
V5 Na2 3.219(3) 2_676 ?
V6 O8 1.628(4) . ?
V6 O24 1.926(3) . ?
V6 O20 1.928(4) . ?
V6 O2 1.960(4) . ?
V6 O21 2.002(3) . ?
Na2 O1 2.269(4) . ?
Na2 O15 2.459(4) 2_676 ?
Na2 O6 2.492(5) 2_676 ?
Na2 O1W 2.610(7) . ?
Na2 O15 2.642(5) . ?
Na2 O19 2.709(4) 2_676 ?
Na2 O10 2.925(5) 1_565 ?
Na2 B7 3.022(6) . ?
Na2 B7 3.034(6) 2_676 ?
Na2 V5 3.219(3) 2_676 ?
Na2 V2 3.517(3) 1_565 ?
Na2 Na2 3.634(6) 2_676 ?
O1 B5 1.420(7) . ?
O1 B7 1.432(7) . ?
O1W Na1 2.402(7) . ?
O2W Na1 2.326(8) . ?
O3 B2 1.389(7) . ?
O3 Na1 2.566(6) 2_776 ?
O4 B4 1.383(7) . ?
O6 Na2 2.492(5) 2_676 ?
O7 B1 1.367(7) . ?
O8 Na1 2.454(5) . ?
O9 Na1 2.525(5) 2_776 ?
O10 Na2 2.925(5) 1_545 ?
O12 B1 1.362(7) . ?
O12 B3 1.483(7) . ?
O13 B2 1.368(7) . ?
O13 B5 1.483(6) . ?
O14 B2 1.347(7) . ?
O14 B8 1.469(6) . ?
O15 B4 1.363(7) . ?
O15 B7 1.492(6) . ?
O15 Na2 2.459(4) 2_676 ?
O16 B8 1.432(6) . ?
O16 B6 1.434(6) . ?
O17 B6 1.475(7) . ?
O17 V1 1.950(3) 2_666 ?
O18 B1 1.365(7) . ?
O18 B6 1.472(6) 2_666 ?
O19 B7 1.484(6) . ?
O19 V2 1.952(4) 2_666 ?
O19 Na2 2.709(4) 2_676 ?
O20 B3 1.485(7) . ?
O21 B7 1.503(6) . ?
O21 B9 1.524(6) . ?
O22 V5 1.946(3) 2_666 ?
O23 B4 1.357(7) . ?
O23 B9 1.478(7) . ?
O24 B5 1.468(7) . ?
O25 B8 1.471(7) . ?
O25 V4 1.941(4) 2_666 ?
O26 B3 1.431(7) . ?
O26 B9 1.434(7) . ?
O27 B9 1.489(6) . ?
O27 V2 1.954(3) 2_666 ?
O28 B3 1.513(6) 2_666 ?
O28 B6 1.517(7) . ?
O28 V4 2.000(3) 2_666 ?
O29 V4 1.946(4) 2_666 ?
O30 B5 1.521(6) . ?
O30 B8 1.528(6) . ?
Na1 O9 2.525(5) 2_776 ?
Na1 O3 2.566(6) 2_776 ?
Na1 B2 3.054(7) 2_776 ?
B2 Na1 3.054(7) 2_776 ?
B3 O28 1.513(6) 2_666 ?
B6 O18 1.472(6) 2_666 ?
B7 Na2 3.034(6) 2_676 ?
C1 N1 1.454(10) . ?
C1 C2 1.532(9) . ?
C1A C2 1.290(14) . ?
C1A N1A 1.447(10) . ?
C2 N2 1.476(12) . ?
C3 N3A 1.424(18) . ?
C3 N3 1.446(19) . ?
C3 C4 1.525(12) . ?
C4 N4 1.457(10) . ?
N1 N1 1.80(8) 2_655 ?
N1A N1A 1.43(3) 2_655 ?

loop_
_geom_torsion_atom_site_label_1
_geom_torsion_atom_site_label_2
_geom_torsion_atom_site_label_3
_geom_torsion_atom_site_label_4
_geom_torsion
_geom_torsion_site_symmetry_1
_geom_torsion_site_symmetry_2
_geom_torsion_site_symmetry_3
_geom_torsion_site_symmetry_4
_geom_torsion_publ_flag
O11 V1 V6 O8 2.7(2) . . . . ?
O22 V1 V6 O8 -130.8(2) . . . . ?
O20 V1 V6 O8 96.4(2) . . . . ?
O2 V1 V6 O8 -89.8(2) . . . . ?
O17 V1 V6 O8 130.4(2) 2_666 . . . ?
V5 V1 V6 O8 178.17(16) 2_666 . . . ?
O11 V1 V6 O24 128.1(2) . . . . ?
O22 V1 V6 O24 -5.32(18) . . . . ?
O20 V1 V6 O24 -138.1(2) . . . . ?
O2 V1 V6 O24 35.7(2) . . . . ?
O17 V1 V6 O24 -104.11(17) 2_666 . . . ?
V5 V1 V6 O24 -56.34(13) 2_666 . . . ?
O11 V1 V6 O20 -93.7(2) . . . . ?
O22 V1 V6 O20 132.8(2) . . . . ?
O2 V1 V6 O20 173.8(2) . . . . ?
O17 V1 V6 O20 34.0(2) 2_666 . . . ?
V5 V1 V6 O20 81.77(18) 2_666 . . . ?
O11 V1 V6 O2 92.5(2) . . . . ?
O22 V1 V6 O2 -41.0(2) . . . . ?
O20 V1 V6 O2 -173.8(2) . . . . ?
O17 V1 V6 O2 -139.8(2) 2_666 . . . ?
V5 V1 V6 O2 -92.01(17) 2_666 . . . ?
O11 V1 V6 O21 -127.4(2) . . . . ?
O22 V1 V6 O21 99.12(18) . . . . ?
O20 V1 V6 O21 -33.7(2) . . . . ?
O2 V1 V6 O21 140.1(2) . . . . ?
O17 V1 V6 O21 0.33(18) 2_666 . . . ?
V5 V1 V6 O21 48.10(14) 2_666 . . . ?
O11 V1 V6 V3 110.53(16) . . . . ?
O22 V1 V6 V3 -22.94(13) . . . . ?
O20 V1 V6 V3 -155.73(17) . . . . ?
O2 V1 V6 V3 18.06(16) . . . . ?
O17 V1 V6 V3 -121.72(13) 2_666 . . . ?
V5 V1 V6 V3 -73.96(5) 2_666 . . . ?
O9 V3 V6 O8 -4.5(2) . . . . ?
O29 V3 V6 O8 130.4(2) . . . . ?
O25 V3 V6 O8 -129.7(2) . . . . ?
O24 V3 V6 O8 -98.3(2) . . . . ?
O2 V3 V6 O8 90.3(2) . . . . ?
V4 V3 V6 O8 -177.20(16) 2_666 . . . ?
O9 V3 V6 O24 93.8(2) . . . . ?
O29 V3 V6 O24 -131.3(2) . . . . ?
O25 V3 V6 O24 -31.4(2) . . . . ?
O2 V3 V6 O24 -171.4(2) . . . . ?
V4 V3 V6 O24 -78.88(18) 2_666 . . . ?
O9 V3 V6 O20 -129.2(2) . . . . ?
O29 V3 V6 O20 5.72(18) . . . . ?
O25 V3 V6 O20 105.57(17) . . . . ?
O24 V3 V6 O20 137.0(2) . . . . ?
O2 V3 V6 O20 -34.4(2) . . . . ?
V4 V3 V6 O20 58.11(13) 2_666 . . . ?
O9 V3 V6 O2 -94.8(2) . . . . ?
O29 V3 V6 O2 40.1(2) . . . . ?
O25 V3 V6 O2 140.0(2) . . . . ?
O24 V3 V6 O2 171.4(2) . . . . ?
V4 V3 V6 O2 92.52(17) 2_666 . . . ?
O9 V3 V6 O21 125.3(2) . . . . ?
O29 V3 V6 O21 -99.81(18) . . . . ?
O25 V3 V6 O21 0.04(18) . . . . ?
O24 V3 V6 O21 31.5(2) . . . . ?
O2 V3 V6 O21 -139.9(2) . . . . ?
V4 V3 V6 O21 -47.42(14) 2_666 . . . ?
O9 V3 V6 V1 -112.95(17) . . . . ?
O29 V3 V6 V1 21.95(14) . . . . ?
O25 V3 V6 V1 121.80(13) . . . . ?
O24 V3 V6 V1 153.22(18) . . . . ?
O2 V3 V6 V1 -18.18(16) . . . . ?
V4 V3 V6 V1 74.34(6) 2_666 . . . ?
O15 Na2 O1 B5 82.7(4) 2_676 . . . ?
O6 Na2 O1 B5 -152.2(4) 2_676 . . . ?
O1W Na2 O1 B5 -59.6(4) . . . . ?
O15 Na2 O1 B5 169.8(4) . . . . ?
O19 Na2 O1 B5 104.4(5) 2_676 . . . ?
O10 Na2 O1 B5 1.7(5) 1_565 . . . ?
B7 Na2 O1 B5 173.2(6) . . . . ?
B7 Na2 O1 B5 100.6(4) 2_676 . . . ?
V5 Na2 O1 B5 175.7(3) 2_676 . . . ?
V2 Na2 O1 B5 35.3(6) 1_565 . . . ?
Na2 Na2 O1 B5 123.3(4) 2_676 . . . ?
O15 Na2 O1 B7 -90.5(3) 2_676 . . . ?
O6 Na2 O1 B7 34.6(4) 2_676 . . . ?
O1W Na2 O1 B7 127.2(3) . . . . ?
O15 Na2 O1 B7 -3.4(3) . . . . ?
O19 Na2 O1 B7 -68.8(4) 2_676 . . . ?
O10 Na2 O1 B7 -171.5(3) 1_565 . . . ?
B7 Na2 O1 B7 -72.6(4) 2_676 . . . ?
V5 Na2 O1 B7 2.5(5) 2_676 . . . ?
V2 Na2 O1 B7 -137.9(4) 1_565 . . . ?
Na2 Na2 O1 B7 -49.9(3) 2_676 . . . ?
O1 Na2 O1W Na1 -79.5(2) . . . . ?
O15 Na2 O1W Na1 -158.1(2) 2_676 . . . ?
O6 Na2 O1W Na1 46.7(3) 2_676 . . . ?
O15 Na2 O1W Na1 -35.7(3) . . . . ?
O19 Na2 O1W Na1 113.2(3) 2_676 . . . ?
O10 Na2 O1W Na1 139.9(2) 1_565 . . . ?
B7 Na2 O1W Na1 -58.3(2) . . . . ?
B7 Na2 O1W Na1 150.8(4) 2_676 . . . ?
V5 Na2 O1W Na1 71.3(3) 2_676 . . . ?
V2 Na2 O1W Na1 126.1(2) 1_565 . . . ?
Na2 Na2 O1W Na1 -74.8(4) 2_676 . . . ?
O11 V1 O2 V3 132.5(3) . . . . ?
O22 V1 O2 V3 20.7(3) . . . . ?
O20 V1 O2 V3 -122.8(4) . . . . ?
O17 V1 O2 V3 -52.6(5) 2_666 . . . ?
V6 V1 O2 V3 -126.8(4) . . . . ?
V5 V1 O2 V3 -1.9(4) 2_666 . . . ?
O11 V1 O2 V6 -100.77(19) . . . . ?
O22 V1 O2 V6 147.50(16) . . . . ?
O20 V1 O2 V6 3.98(15) . . . . ?
O17 V1 O2 V6 74.2(3) 2_666 . . . ?
V5 V1 O2 V6 124.85(11) 2_666 . . . ?
O9 V3 O2 V1 -133.8(3) . . . . ?
O29 V3 O2 V1 -22.2(4) . . . . ?
O25 V3 O2 V1 53.4(5) . . . . ?
O24 V3 O2 V1 121.1(4) . . . . ?
V4 V3 O2 V1 1.2(4) 2_666 . . . ?
V6 V3 O2 V1 126.6(4) . . . . ?
O9 V3 O2 V6 99.6(2) . . . . ?
O29 V3 O2 V6 -148.84(16) . . . . ?
O25 V3 O2 V6 -73.2(3) . . . . ?
O24 V3 O2 V6 -5.48(15) . . . . ?
V4 V3 O2 V6 -125.39(11) 2_666 . . . ?
O8 V6 O2 V1 104.58(19) . . . . ?
O24 V6 O2 V1 -146.08(18) . . . . ?
O20 V6 O2 V1 -4.00(15) . . . . ?
O21 V6 O2 V1 -75.8(3) . . . . ?
V3 V6 O2 V1 -151.6(2) . . . . ?
O8 V6 O2 V3 -103.83(19) . . . . ?
O24 V6 O2 V3 5.52(15) . . . . ?
O20 V6 O2 V3 147.59(18) . . . . ?
O21 V6 O2 V3 75.8(3) . . . . ?
V1 V6 O2 V3 151.6(2) . . . . ?
O17 V5 O6 Na2 162.96(15) . . . 2_676 ?
O19 V5 O6 Na2 -3.5(2) . . . 2_676 ?
O22 V5 O6 Na2 79.05(18) 2_666 . . 2_676 ?
O30 V5 O6 Na2 -98.92(18) . . . 2_676 ?
V1 V5 O6 Na2 120.17(13) 2_666 . . 2_676 ?
V2 V5 O6 Na2 37.92(18) 2_666 . . 2_676 ?
O24 V6 O8 Na1 65.6(4) . . . . ?
O20 V6 O8 Na1 -127.2(3) . . . . ?
O2 V6 O8 Na1 148.9(3) . . . . ?
O21 V6 O8 Na1 -30.9(4) . . . . ?
V1 V6 O8 Na1 -169.5(3) . . . . ?
V3 V6 O8 Na1 107.6(3) . . . . ?
O29 V3 O9 Na1 -177.6(3) . . . 2_776 ?
O25 V3 O9 Na1 99.2(3) . . . 2_776 ?
O24 V3 O9 Na1 6.3(3) . . . 2_776 ?
O2 V3 O9 Na1 -76.5(3) . . . 2_776 ?
V4 V3 O9 Na1 140.4(2) 2_666 . . 2_776 ?
V6 V3 O9 Na1 -34.5(3) . . . 2_776 ?
O29 V2 O10 Na2 170.50(14) . . . 1_545 ?
O22 V2 O10 Na2 70.88(17) . . . 1_545 ?
O19 V2 O10 Na2 -10.89(18) 2_666 . . 1_545 ?
O27 V2 O10 Na2 -104.92(16) 2_666 . . 1_545 ?
V4 V2 O10 Na2 -146.72(8) 2_666 . . 1_545 ?
V5 V2 O10 Na2 29.77(15) 2_666 . . 1_545 ?
O1 Na2 O15 B4 137.2(5) . . . . ?
O15 Na2 O15 B4 -128.7(5) 2_676 . . . ?
O6 Na2 O15 B4 -12.8(5) 2_676 . . . ?
O1W Na2 O15 B4 83.1(5) . . . . ?
O19 Na2 O15 B4 -74.8(5) 2_676 . . . ?
O10 Na2 O15 B4 -79.0(8) 1_565 . . . ?
B7 Na2 O15 B4 134.0(6) . . . . ?
B7 Na2 O15 B4 -99.5(5) 2_676 . . . ?
V5 Na2 O15 B4 -39.7(5) 2_676 . . . ?
V2 Na2 O15 B4 -69.7(5) 1_565 . . . ?
Na2 Na2 O15 B4 -128.7(5) 2_676 . . . ?
O1 Na2 O15 B7 3.1(3) . . . . ?
O15 Na2 O15 B7 97.3(3) 2_676 . . . ?
O6 Na2 O15 B7 -146.9(3) 2_676 . . . ?
O1W Na2 O15 B7 -51.0(3) . . . . ?
O19 Na2 O15 B7 151.2(3) 2_676 . . . ?
O10 Na2 O15 B7 147.0(6) 1_565 . . . ?
B7 Na2 O15 B7 126.5(2) 2_676 . . . ?
V5 Na2 O15 B7 -173.7(3) 2_676 . . . ?
V2 Na2 O15 B7 156.2(3) 1_565 . . . ?
Na2 Na2 O15 B7 97.3(3) 2_676 . . . ?
O1 Na2 O15 Na2 -94.16(16) . . . 2_676 ?
O15 Na2 O15 Na2 0.0 2_676 . . 2_676 ?
O6 Na2 O15 Na2 115.83(16) 2_676 . . 2_676 ?
O1W Na2 O15 Na2 -148.3(2) . . . 2_676 ?
O19 Na2 O15 Na2 53.89(14) 2_676 . . 2_676 ?
O10 Na2 O15 Na2 49.7(6) 1_565 . . 2_676 ?
B7 Na2 O15 Na2 -97.3(3) . . . 2_676 ?
B7 Na2 O15 Na2 29.19(13) 2_676 . . 2_676 ?
V5 Na2 O15 Na2 88.95(12) 2_676 . . 2_676 ?
V2 Na2 O15 Na2 58.93(19) 1_565 . . 2_676 ?
O6 V5 O17 B6 80.3(4) . . . . ?
O19 V5 O17 B6 -119.9(4) . . . . ?
O22 V5 O17 B6 -176.2(4) 2_666 . . . ?
O30 V5 O17 B6 -28.0(4) . . . . ?
V1 V5 O17 B6 179.4(5) 2_666 . . . ?
V2 V5 O17 B6 -157.2(4) 2_666 . . . ?
Na2 V5 O17 B6 113.8(4) 2_676 . . . ?
O6 V5 O17 V1 -99.0(2) . . . 2_666 ?
O19 V5 O17 V1 60.7(3) . . . 2_666 ?
O22 V5 O17 V1 4.42(15) 2_666 . . 2_666 ?
O30 V5 O17 V1 152.64(16) . . . 2_666 ?
V2 V5 O17 V1 23.48(17) 2_666 . . 2_666 ?
Na2 V5 O17 V1 -65.6(3) 2_676 . . 2_666 ?
O6 V5 O19 B7 -80.1(4) . . . . ?
O17 V5 O19 B7 119.6(4) . . . . ?
O22 V5 O19 B7 175.9(4) 2_666 . . . ?
O30 V5 O19 B7 27.3(4) . . . . ?
V1 V5 O19 B7 156.7(4) 2_666 . . . ?
V2 V5 O19 B7 -179.3(5) 2_666 . . . ?
Na2 V5 O19 B7 -83.3(4) 2_676 . . . ?
O6 V5 O19 V2 99.2(2) . . . 2_666 ?
O17 V5 O19 V2 -61.1(3) . . . 2_666 ?
O22 V5 O19 V2 -4.81(16) 2_666 . . 2_666 ?
O30 V5 O19 V2 -153.40(17) . . . 2_666 ?
V1 V5 O19 V2 -24.03(18) 2_666 . . 2_666 ?
Na2 V5 O19 V2 96.00(17) 2_676 . . 2_666 ?
O6 V5 O19 Na2 3.21(19) . . . 2_676 ?
O17 V5 O19 Na2 -157.1(2) . . . 2_676 ?
O22 V5 O19 Na2 -100.82(15) 2_666 . . 2_676 ?
O30 V5 O19 Na2 110.59(14) . . . 2_676 ?
V1 V5 O19 Na2 -120.03(10) 2_666 . . 2_676 ?
V2 V5 O19 Na2 -96.00(17) 2_666 . . 2_676 ?
O8 V6 O20 B3 77.2(4) . . . . ?
O24 V6 O20 B3 -120.0(4) . . . . ?
O2 V6 O20 B3 -179.1(4) . . . . ?
O21 V6 O20 B3 -30.5(4) . . . . ?
V1 V6 O20 B3 176.9(5) . . . . ?
V3 V6 O20 B3 -157.7(4) . . . . ?
O8 V6 O20 V1 -99.7(2) . . . . ?
O24 V6 O20 V1 63.1(3) . . . . ?
O2 V6 O20 V1 4.02(15) . . . . ?
O21 V6 O20 V1 152.64(16) . . . . ?
V3 V6 O20 V1 25.39(17) . . . . ?
O11 V1 O20 B3 -77.5(4) . . . . ?
O22 V1 O20 B3 99.6(4) . . . . ?
O2 V1 O20 B3 178.9(4) . . . . ?
O17 V1 O20 B3 31.2(4) 2_666 . . . ?
V6 V1 O20 B3 -177.1(5) . . . . ?
V5 V1 O20 B3 53.3(4) 2_666 . . . ?
O11 V1 O20 V6 99.6(2) . . . . ?
O22 V1 O20 V6 -83.4(3) . . . . ?
O2 V1 O20 V6 -4.06(15) . . . . ?
O17 V1 O20 V6 -151.69(17) 2_666 . . . ?
V5 V1 O20 V6 -129.61(11) 2_666 . . . ?
O8 V6 O21 B7 99.7(4) . . . . ?
O24 V6 O21 B7 -12.9(3) . . . . ?
O20 V6 O21 B7 -148.5(3) . . . . ?
O2 V6 O21 B7 -79.9(4) . . . . ?
V1 V6 O21 B7 -128.0(3) . . . . ?
V3 V6 O21 B7 -32.1(4) . . . . ?
O8 V6 O21 B9 -100.0(4) . . . . ?
O24 V6 O21 B9 147.3(3) . . . . ?
O20 V6 O21 B9 11.8(3) . . . . ?
O2 V6 O21 B9 80.3(4) . . . . ?
V1 V6 O21 B9 32.3(4) . . . . ?
V3 V6 O21 B9 128.2(3) . . . . ?
O11 V1 O22 V2 -125.7(4) . . . . ?
O20 V1 O22 V2 57.2(5) . . . . ?
O2 V1 O22 V2 -17.6(4) . . . . ?
O17 V1 O22 V2 128.6(4) 2_666 . . . ?
V6 V1 O22 V2 7.4(4) . . . . ?
V5 V1 O22 V2 133.1(4) 2_666 . . . ?
O11 V1 O22 V5 101.2(2) . . . 2_666 ?
O20 V1 O22 V5 -75.9(3) . . . 2_666 ?
O2 V1 O22 V5 -150.66(16) . . . 2_666 ?
O17 V1 O22 V5 -4.43(15) 2_666 . . 2_666 ?
V6 V1 O22 V5 -125.70(11) . . . 2_666 ?
O10 V2 O22 V1 129.9(4) . . . . ?
O29 V2 O22 V1 17.2(4) . . . . ?
O19 V2 O22 V1 -128.3(4) 2_666 . . . ?
O27 V2 O22 V1 -57.0(5) 2_666 . . . ?
V4 V2 O22 V1 -7.2(4) 2_666 . . . ?
V5 V2 O22 V1 -133.1(4) 2_666 . . . ?
Na2 V2 O22 V1 -178.5(4) 1_545 . . . ?
O10 V2 O22 V5 -97.0(2) . . . 2_666 ?
O29 V2 O22 V5 150.24(16) . . . 2_666 ?
O19 V2 O22 V5 4.81(16) 2_666 . . 2_666 ?
O27 V2 O22 V5 76.1(3) 2_666 . . 2_666 ?
V4 V2 O22 V5 125.91(11) 2_666 . . 2_666 ?
Na2 V2 O22 V5 -45.41(13) 1_545 . . 2_666 ?
O8 V6 O24 B5 -71.3(4) . . . . ?
O20 V6 O24 B5 125.9(4) . . . . ?
O2 V6 O24 B5 -174.7(4) . . . . ?
O21 V6 O24 B5 36.4(4) . . . . ?
V1 V6 O24 B5 163.0(4) . . . . ?
V3 V6 O24 B5 -169.2(5) . . . . ?
O8 V6 O24 V3 97.8(2) . . . . ?
O20 V6 O24 V3 -64.9(3) . . . . ?
O2 V6 O24 V3 -5.55(15) . . . . ?
O21 V6 O24 V3 -154.46(17) . . . . ?
V1 V6 O24 V3 -27.84(18) . . . . ?
O9 V3 O24 B5 69.5(4) . . . . ?
O29 V3 O24 B5 -104.2(4) . . . . ?
O25 V3 O24 B5 -36.8(4) . . . . ?
O2 V3 O24 B5 175.1(4) . . . . ?
V4 V3 O24 B5 -58.7(4) 2_666 . . . ?
V6 V3 O24 B5 169.5(5) . . . . ?
O9 V3 O24 V6 -100.0(2) . . . . ?
O29 V3 O24 V6 86.3(3) . . . . ?
O25 V3 O24 V6 153.69(18) . . . . ?
O2 V3 O24 V6 5.60(16) . . . . ?
V4 V3 O24 V6 131.83(11) 2_666 . . . ?
O9 V3 O25 B8 -72.7(4) . . . . ?
O29 V3 O25 B8 -179.4(4) . . . . ?
O24 V3 O25 B8 35.2(4) . . . . ?
O2 V3 O25 B8 100.1(4) . . . . ?
V4 V3 O25 B8 -175.1(5) 2_666 . . . ?
V6 V3 O25 B8 54.2(4) . . . . ?
O9 V3 O25 V4 102.3(2) . . . 2_666 ?
O29 V3 O25 V4 -4.35(16) . . . 2_666 ?
O24 V3 O25 V4 -149.70(17) . . . 2_666 ?
O2 V3 O25 V4 -84.8(3) . . . 2_666 ?
V6 V3 O25 V4 -130.72(11) . . . 2_666 ?
O5 V4 O27 B9 80.3(4) . . . . ?
O25 V4 O27 B9 -118.4(4) 2_666 . . . ?
O29 V4 O27 B9 -175.7(4) 2_666 . . . ?
O28 V4 O27 B9 -28.6(4) 2_666 . . . ?
V2 V4 O27 B9 -178.4(5) 2_666 . . . ?
V3 V4 O27 B9 -155.4(4) 2_666 . . . ?
O5 V4 O27 V2 -101.3(2) . . . 2_666 ?
O25 V4 O27 V2 60.1(3) 2_666 . . 2_666 ?
O29 V4 O27 V2 2.77(16) 2_666 . . 2_666 ?
O28 V4 O27 V2 149.81(16) 2_666 . . 2_666 ?
V3 V4 O27 V2 23.00(18) 2_666 . . 2_666 ?
O10 V2 O29 V3 -127.7(3) . . . . ?
O22 V2 O29 V3 -19.2(3) . . . . ?
O19 V2 O29 V3 54.6(5) 2_666 . . . ?
O27 V2 O29 V3 126.1(4) 2_666 . . . ?
V4 V2 O29 V3 128.9(4) 2_666 . . . ?
V5 V2 O29 V3 3.7(4) 2_666 . . . ?
Na2 V2 O29 V3 -97.9(5) 1_545 . . . ?
O10 V2 O29 V4 103.4(2) . . . 2_666 ?
O22 V2 O29 V4 -148.10(17) . . . 2_666 ?
O19 V2 O29 V4 -74.2(3) 2_666 . . 2_666 ?
O27 V2 O29 V4 -2.77(16) 2_666 . . 2_666 ?
V5 V2 O29 V4 -125.17(12) 2_666 . . 2_666 ?
Na2 V2 O29 V4 133.3(4) 1_545 . . 2_666 ?
O9 V3 O29 V2 132.1(3) . . . . ?
O25 V3 O29 V2 -124.5(4) . . . . ?
O24 V3 O29 V2 -54.1(5) . . . . ?
O2 V3 O29 V2 21.2(4) . . . . ?
V4 V3 O29 V2 -128.8(4) 2_666 . . . ?
V6 V3 O29 V2 -3.2(4) . . . . ?
O9 V3 O29 V4 -99.1(2) . . . 2_666 ?
O25 V3 O29 V4 4.33(16) . . . 2_666 ?
O24 V3 O29 V4 74.7(3) . . . 2_666 ?
O2 V3 O29 V4 149.99(16) . . . 2_666 ?
V6 V3 O29 V4 125.66(11) . . . 2_666 ?
O6 V5 O30 B5 101.4(4) . . . . ?
O17 V5 O30 B5 -145.8(3) . . . . ?
O19 V5 O30 B5 -6.0(3) . . . . ?
O22 V5 O30 B5 -75.1(4) 2_666 . . . ?
V1 V5 O30 B5 -124.7(3) 2_666 . . . ?
V2 V5 O30 B5 -26.4(4) 2_666 . . . ?
Na2 V5 O30 B5 49.4(3) 2_676 . . . ?
O6 V5 O30 B8 -105.9(3) . . . . ?
O17 V5 O30 B8 7.0(3) . . . . ?
O19 V5 O30 B8 146.8(3) . . . . ?
O22 V5 O30 B8 77.7(4) 2_666 . . . ?
V1 V5 O30 B8 28.1(4) 2_666 . . . ?
V2 V5 O30 B8 126.4(3) 2_666 . . . ?
Na2 V5 O30 B8 -157.8(3) 2_676 . . . ?
Na2 O1W Na1 O2W -20.2(3) . . . . ?
Na2 O1W Na1 O8 87.5(2) . . . . ?
Na2 O1W Na1 O9 -107.9(2) . . . 2_776 ?
Na2 O1W Na1 O3 -178.5(6) . . . 2_776 ?
Na2 O1W Na1 B2 -162.1(2) . . . 2_776 ?
V6 O8 Na1 O2W 52.1(4) . . . . ?
V6 O8 Na1 O1W -49.1(4) . . . . ?
V6 O8 Na1 O9 -155.9(6) . . . 2_776 ?
V6 O8 Na1 O3 148.5(3) . . . 2_776 ?
V6 O8 Na1 B2 171.3(3) . . . 2_776 ?
V6 O8 Na1 Na2 -13.5(4) . . . . ?
O1 Na2 Na1 O2W -110.2(2) . . . . ?
O15 Na2 Na1 O2W -129.0(7) 2_676 . . . ?
O6 Na2 Na1 O2W 25.2(2) 2_676 . . . ?
O1W Na2 Na1 O2W 157.9(3) . . . . ?
O15 Na2 Na1 O2W -54.4(2) . . . . ?
O19 Na2 Na1 O2W 55.3(3) 2_676 . . . ?
O10 Na2 Na1 O2W 116.9(2) 1_565 . . . ?
B7 Na2 Na1 O2W -82.6(2) . . . . ?
B7 Na2 Na1 O2W 21.9(6) 2_676 . . . ?
V5 Na2 Na1 O2W 37.21(19) 2_676 . . . ?
V2 Na2 Na1 O2W 92.4(2) 1_565 . . . ?
Na2 Na2 Na1 O2W -66.0(2) 2_676 . . . ?
O1 Na2 Na1 O1W 92.0(3) . . . . ?
O15 Na2 Na1 O1W 73.2(7) 2_676 . . . ?
O6 Na2 Na1 O1W -132.7(3) 2_676 . . . ?
O15 Na2 Na1 O1W 147.8(3) . . . . ?
O19 Na2 Na1 O1W -102.5(3) 2_676 . . . ?
O10 Na2 Na1 O1W -41.0(3) 1_565 . . . ?
B7 Na2 Na1 O1W 119.5(3) . . . . ?
B7 Na2 Na1 O1W -136.0(6) 2_676 . . . ?
V5 Na2 Na1 O1W -120.6(3) 2_676 . . . ?
V2 Na2 Na1 O1W -65.4(3) 1_565 . . . ?
Na2 Na2 Na1 O1W 136.1(3) 2_676 . . . ?
O1 Na2 Na1 O8 -4.92(17) . . . . ?
O15 Na2 Na1 O8 -23.7(7) 2_676 . . . ?
O6 Na2 Na1 O8 130.45(18) 2_676 . . . ?
O1W Na2 Na1 O8 -96.9(3) . . . . ?
O15 Na2 Na1 O8 50.87(16) . . . . ?
O19 Na2 Na1 O8 160.6(2) 2_676 . . . ?
O10 Na2 Na1 O8 -137.85(16) 1_565 . . . ?
B7 Na2 Na1 O8 22.63(17) . . . . ?
B7 Na2 Na1 O8 127.1(5) 2_676 . . . ?
V5 Na2 Na1 O8 142.47(15) 2_676 . . . ?
V2 Na2 Na1 O8 -162.32(14) 1_565 . . . ?
Na2 Na2 Na1 O8 39.2(2) 2_676 . . . ?
O1 Na2 Na1 O9 165.30(19) . . . 2_776 ?
O15 Na2 Na1 O9 146.5(6) 2_676 . . 2_776 ?
O6 Na2 Na1 O9 -59.33(17) 2_676 . . 2_776 ?
O1W Na2 Na1 O9 73.3(3) . . . 2_776 ?
O15 Na2 Na1 O9 -138.91(16) . . . 2_776 ?
O19 Na2 Na1 O9 -29.2(3) 2_676 . . 2_776 ?
O10 Na2 Na1 O9 32.37(18) 1_565 . . 2_776 ?
B7 Na2 Na1 O9 -167.14(19) . . . 2_776 ?
B7 Na2 Na1 O9 -62.7(6) 2_676 . . 2_776 ?
V5 Na2 Na1 O9 -47.31(16) 2_676 . . 2_776 ?
V2 Na2 Na1 O9 7.90(18) 1_565 . . 2_776 ?
Na2 Na2 Na1 O9 -150.55(17) 2_676 . . 2_776 ?
O1 Na2 Na1 O3 -89.4(5) . . . 2_776 ?
O15 Na2 Na1 O3 -108.3(8) 2_676 . . 2_776 ?
O6 Na2 Na1 O3 45.9(5) 2_676 . . 2_776 ?
O1W Na2 Na1 O3 178.6(6) . . . 2_776 ?
O15 Na2 Na1 O3 -33.7(5) . . . 2_776 ?
O19 Na2 Na1 O3 76.1(5) 2_676 . . 2_776 ?
O10 Na2 Na1 O3 137.6(5) 1_565 . . 2_776 ?
B7 Na2 Na1 O3 -61.9(5) . . . 2_776 ?
B7 Na2 Na1 O3 42.6(8) 2_676 . . 2_776 ?
V5 Na2 Na1 O3 57.9(5) 2_676 . . 2_776 ?
V2 Na2 Na1 O3 113.2(5) 1_565 . . 2_776 ?
Na2 Na2 Na1 O3 -45.3(5) 2_676 . . 2_776 ?
O1 Na2 Na1 B2 155.0(8) . . . 2_776 ?
O15 Na2 Na1 B2 136.1(8) 2_676 . . 2_776 ?
O6 Na2 Na1 B2 -69.7(8) 2_676 . . 2_776 ?
O1W Na2 Na1 B2 63.0(8) . . . 2_776 ?
O15 Na2 Na1 B2 -149.3(7) . . . 2_776 ?
O19 Na2 Na1 B2 -39.5(8) 2_676 . . 2_776 ?
O10 Na2 Na1 B2 22.0(8) 1_565 . . 2_776 ?
B7 Na2 Na1 B2 -177.5(8) . . . 2_776 ?
B7 Na2 Na1 B2 -73.0(10) 2_676 . . 2_776 ?
V5 Na2 Na1 B2 -57.7(8) 2_676 . . 2_776 ?
V2 Na2 Na1 B2 -2.4(8) 1_565 . . 2_776 ?
Na2 Na2 Na1 B2 -160.9(7) 2_676 . . 2_776 ?
B3 O12 B1 O18 -7.6(8) . . . . ?
B3 O12 B1 O7 174.5(5) . . . . ?
B6 O18 B1 O12 10.3(8) 2_666 . . . ?
B6 O18 B1 O7 -171.7(5) 2_666 . . . ?
B8 O14 B2 O13 -11.4(8) . . . . ?
B8 O14 B2 O3 164.1(5) . . . . ?
B8 O14 B2 Na1 92.4(6) . . . 2_776 ?
B5 O13 B2 O14 9.4(8) . . . . ?
B5 O13 B2 O3 -166.4(5) . . . . ?
B5 O13 B2 Na1 -123.4(4) . . . 2_776 ?
Na1 O3 B2 O14 -122.9(5) 2_776 . . . ?
Na1 O3 B2 O13 52.9(5) 2_776 . . . ?
B9 O26 B3 O12 169.7(4) . . . . ?
B9 O26 B3 O20 51.6(6) . . . . ?
B9 O26 B3 O28 -70.2(6) . . . 2_666 ?
B1 O12 B3 O26 150.4(5) . . . . ?
B1 O12 B3 O20 -90.7(5) . . . . ?
B1 O12 B3 O28 26.9(6) . . . 2_666 ?
V6 O20 B3 O26 5.7(6) . . . . ?
V1 O20 B3 O26 -178.1(3) . . . . ?
V6 O20 B3 O12 -111.6(4) . . . . ?
V1 O20 B3 O12 64.5(5) . . . . ?
V6 O20 B3 O28 130.7(4) . . . 2_666 ?
V1 O20 B3 O28 -53.1(5) . . . 2_666 ?
B9 O23 B4 O15 -0.7(8) . . . . ?
B9 O23 B4 O4 176.8(5) . . . . ?
B7 O15 B4 O23 -0.8(8) . . . . ?
Na2 O15 B4 O23 116.7(5) 2_676 . . . ?
Na2 O15 B4 O23 -124.0(5) . . . . ?
B7 O15 B4 O4 -178.2(5) . . . . ?
Na2 O15 B4 O4 -60.8(6) 2_676 . . . ?
Na2 O15 B4 O4 58.6(7) . . . . ?
B7 O1 B5 O24 -47.7(6) . . . . ?
Na2 O1 B5 O24 139.8(3) . . . . ?
B7 O1 B5 O13 -166.9(4) . . . . ?
Na2 O1 B5 O13 20.6(6) . . . . ?
B7 O1 B5 O30 72.9(6) . . . . ?
Na2 O1 B5 O30 -99.6(5) . . . . ?
V6 O24 B5 O1 -12.8(6) . . . . ?
V3 O24 B5 O1 -179.4(3) . . . . ?
V6 O24 B5 O13 105.8(4) . . . . ?
V3 O24 B5 O13 -60.9(5) . . . . ?
V6 O24 B5 O30 -136.6(3) . . . . ?
V3 O24 B5 O30 56.7(5) . . . . ?
B2 O13 B5 O1 -151.8(5) . . . . ?
B2 O13 B5 O24 87.9(6) . . . . ?
B2 O13 B5 O30 -29.0(6) . . . . ?
B8 O30 B5 O1 170.8(4) . . . . ?
V5 O30 B5 O1 -34.4(5) . . . . ?
B8 O30 B5 O24 -66.7(5) . . . . ?
V5 O30 B5 O24 88.1(4) . . . . ?
B8 O30 B5 O13 51.1(5) . . . . ?
V5 O30 B5 O13 -154.2(3) . . . . ?
B8 O16 B6 O18 170.4(4) . . . 2_666 ?
B8 O16 B6 O17 50.7(6) . . . . ?
B8 O16 B6 O28 -69.6(6) . . . . ?
V5 O17 B6 O16 6.0(6) . . . . ?
V1 O17 B6 O16 -174.8(3) 2_666 . . . ?
V5 O17 B6 O18 -111.6(4) . . . 2_666 ?
V1 O17 B6 O18 67.6(5) 2_666 . . 2_666 ?
V5 O17 B6 O28 129.4(3) . . . . ?
V1 O17 B6 O28 -51.5(5) 2_666 . . . ?
B3 O28 B6 O16 -170.8(4) 2_666 . . . ?
V4 O28 B6 O16 28.6(5) 2_666 . . . ?
B3 O28 B6 O18 -52.7(5) 2_666 . . 2_666 ?
V4 O28 B6 O18 146.7(3) 2_666 . . 2_666 ?
B3 O28 B6 O17 66.7(5) 2_666 . . . ?
V4 O28 B6 O17 -93.9(4) 2_666 . . . ?
B5 O1 B7 O19 -51.2(6) . . . . ?
Na2 O1 B7 O19 123.1(3) . . . . ?
B5 O1 B7 O15 -169.0(4) . . . . ?
Na2 O1 B7 O15 5.3(4) . . . . ?
B5 O1 B7 O21 70.5(5) . . . . ?
Na2 O1 B7 O21 -115.3(4) . . . . ?
B5 O1 B7 Na2 -174.3(5) . . . . ?
B5 O1 B7 Na2 -115.1(4) . . . 2_676 ?
Na2 O1 B7 Na2 59.2(3) . . . 2_676 ?
V5 O19 B7 O1 -5.1(6) . . . . ?
V2 O19 B7 O1 175.8(3) 2_666 . . . ?
Na2 O19 B7 O1 -87.7(4) 2_676 . . . ?
V5 O19 B7 O15 111.3(4) . . . . ?
V2 O19 B7 O15 -67.9(5) 2_666 . . . ?
Na2 O19 B7 O15 28.7(4) 2_676 . . . ?
V5 O19 B7 O21 -129.9(4) . . . . ?
V2 O19 B7 O21 51.0(5) 2_666 . . . ?
Na2 O19 B7 O21 147.5(3) 2_676 . . . ?
V5 O19 B7 Na2 43.9(6) . . . . ?
V2 O19 B7 Na2 -135.2(3) 2_666 . . . ?
Na2 O19 B7 Na2 -38.6(4) 2_676 . . . ?
V5 O19 B7 Na2 82.6(3) . . . 2_676 ?
V2 O19 B7 Na2 -96.6(3) 2_666 . . 2_676 ?
B4 O15 B7 O1 -146.8(5) . . . . ?
Na2 O15 B7 O1 86.4(4) 2_676 . . . ?
Na2 O15 B7 O1 -4.3(4) . . . . ?
B4 O15 B7 O19 94.6(5) . . . . ?
Na2 O15 B7 O19 -32.2(4) 2_676 . . . ?
Na2 O15 B7 O19 -122.9(3) . . . . ?
B4 O15 B7 O21 -23.6(6) . . . . ?
Na2 O15 B7 O21 -150.3(3) 2_676 . . . ?
Na2 O15 B7 O21 118.9(3) . . . . ?
B4 O15 B7 Na2 -142.5(5) . . . . ?
Na2 O15 B7 Na2 90.72(16) 2_676 . . . ?
B4 O15 B7 Na2 126.8(5) . . . 2_676 ?
Na2 O15 B7 Na2 -90.72(16) . . . 2_676 ?
B9 O21 B7 O1 169.2(4) . . . . ?
V6 O21 B7 O1 -29.2(5) . . . . ?
B9 O21 B7 O19 -68.2(5) . . . . ?
V6 O21 B7 O19 93.4(4) . . . . ?
B9 O21 B7 O15 50.2(5) . . . . ?
V6 O21 B7 O15 -148.2(3) . . . . ?
B9 O21 B7 Na2 117.7(4) . . . . ?
V6 O21 B7 Na2 -80.7(4) . . . . ?
B9 O21 B7 Na2 -0.2(8) . . . 2_676 ?
V6 O21 B7 Na2 161.4(4) . . . 2_676 ?
O15 Na2 B7 O1 91.0(3) 2_676 . . . ?
O6 Na2 B7 O1 -152.2(3) 2_676 . . . ?
O1W Na2 B7 O1 -51.1(3) . . . . ?
O15 Na2 B7 O1 174.2(5) . . . . ?
O19 Na2 B7 O1 136.7(3) 2_676 . . . ?
O10 Na2 B7 O1 18.8(7) 1_565 . . . ?
B7 Na2 B7 O1 117.4(3) 2_676 . . . ?
V5 Na2 B7 O1 -178.4(3) 2_676 . . . ?
V2 Na2 B7 O1 114.9(5) 1_565 . . . ?
Na2 Na2 B7 O1 117.4(3) 2_676 . . . ?
O1 Na2 B7 O19 -81.9(5) . . . . ?
O15 Na2 B7 O19 9.1(4) 2_676 . . . ?
O6 Na2 B7 O19 125.9(4) 2_676 . . . ?
O1W Na2 B7 O19 -133.0(4) . . . . ?
O15 Na2 B7 O19 92.3(5) . . . . ?
O19 Na2 B7 O19 54.8(5) 2_676 . . . ?
O10 Na2 B7 O19 -63.1(7) 1_565 . . . ?
B7 Na2 B7 O19 35.5(4) 2_676 . . . ?
V5 Na2 B7 O19 99.7(4) 2_676 . . . ?
V2 Na2 B7 O19 33.1(8) 1_565 . . . ?
Na2 Na2 B7 O19 35.5(4) 2_676 . . . ?
O1 Na2 B7 O15 -174.2(5) . . . . ?
O15 Na2 B7 O15 -83.3(3) 2_676 . . . ?
O6 Na2 B7 O15 33.6(3) 2_676 . . . ?
O1W Na2 B7 O15 134.7(3) . . . . ?
O19 Na2 B7 O15 -37.5(3) 2_676 . . . ?
O10 Na2 B7 O15 -155.4(5) 1_565 . . . ?
B7 Na2 B7 O15 -56.9(2) 2_676 . . . ?
V5 Na2 B7 O15 7.4(3) 2_676 . . . ?
V2 Na2 B7 O15 -59.3(6) 1_565 . . . ?
Na2 Na2 B7 O15 -56.9(2) 2_676 . . . ?
O1 Na2 B7 O21 91.0(5) . . . . ?
O15 Na2 B7 O21 -178.0(4) 2_676 . . . ?
O6 Na2 B7 O21 -61.1(4) 2_676 . . . ?
O1W Na2 B7 O21 39.9(4) . . . . ?
O15 Na2 B7 O21 -94.8(5) . . . . ?
O19 Na2 B7 O21 -132.3(3) 2_676 . . . ?
O10 Na2 B7 O21 109.8(6) 1_565 . . . ?
B7 Na2 B7 O21 -151.6(4) 2_676 . . . ?
V5 Na2 B7 O21 -87.4(4) 2_676 . . . ?
V2 Na2 B7 O21 -154.0(4) 1_565 . . . ?
Na2 Na2 B7 O21 -151.6(4) 2_676 . . . ?
O1 Na2 B7 Na2 -117.4(3) . . . 2_676 ?
O15 Na2 B7 Na2 -26.40(12) 2_676 . . 2_676 ?
O6 Na2 B7 Na2 90.46(17) 2_676 . . 2_676 ?
O1W Na2 B7 Na2 -168.5(2) . . . 2_676 ?
O15 Na2 B7 Na2 56.9(2) . . . 2_676 ?
O19 Na2 B7 Na2 19.3(2) 2_676 . . 2_676 ?
O10 Na2 B7 Na2 -98.6(5) 1_565 . . 2_676 ?
B7 Na2 B7 Na2 0.0 2_676 . . 2_676 ?
V5 Na2 B7 Na2 64.21(15) 2_676 . . 2_676 ?
V2 Na2 B7 Na2 -2.4(5) 1_565 . . 2_676 ?
B6 O16 B8 O14 168.9(4) . . . . ?
B6 O16 B8 O25 49.4(6) . . . . ?
B6 O16 B8 O30 -71.3(6) . . . . ?
B2 O14 B8 O16 154.5(5) . . . . ?
B2 O14 B8 O25 -85.9(6) . . . . ?
B2 O14 B8 O30 32.6(6) . . . . ?
V3 O25 B8 O16 -176.9(3) . . . . ?
V4 O25 B8 O16 9.5(6) 2_666 . . . ?
V3 O25 B8 O14 64.1(5) . . . . ?
V4 O25 B8 O14 -109.4(4) 2_666 . . . ?
V3 O25 B8 O30 -54.3(5) . . . . ?
V4 O25 B8 O30 132.2(3) 2_666 . . . ?
B5 O30 B8 O16 -172.7(4) . . . . ?
V5 O30 B8 O16 32.6(5) . . . . ?
B5 O30 B8 O14 -52.9(5) . . . . ?
V5 O30 B8 O14 152.4(3) . . . . ?
B5 O30 B8 O25 66.1(5) . . . . ?
V5 O30 B8 O25 -88.6(4) . . . . ?
B3 O26 B9 O23 170.6(4) . . . . ?
B3 O26 B9 O27 50.6(6) . . . . ?
B3 O26 B9 O21 -69.5(6) . . . . ?
B4 O23 B9 O26 148.6(5) . . . . ?
B4 O23 B9 O27 -91.0(5) . . . . ?
B4 O23 B9 O21 25.7(6) . . . . ?
V4 O27 B9 O26 5.0(6) . . . . ?
V2 O27 B9 O26 -173.0(3) 2_666 . . . ?
V4 O27 B9 O23 -114.4(4) . . . . ?
V2 O27 B9 O23 67.6(5) 2_666 . . . ?
V4 O27 B9 O21 128.5(4) . . . . ?
V2 O27 B9 O21 -49.6(5) 2_666 . . . ?
B7 O21 B9 O26 -171.1(4) . . . . ?
V6 O21 B9 O26 27.5(5) . . . . ?
B7 O21 B9 O23 -51.0(5) . . . . ?
V6 O21 B9 O23 147.7(3) . . . . ?
B7 O21 B9 O27 67.1(5) . . . . ?
V6 O21 B9 O27 -94.2(4) . . . . ?
N1A C1A C2 N2 82(4) . . . . ?
N1A C1A C2 C1 28(2) . . . . ?
N1 C1 C2 C1A -12(2) . . . . ?
N1 C1 C2 N2 -179(2) . . . . ?
N3A C3 C4 N4 83.3(13) . . . . ?
N3 C3 C4 N4 -57.6(15) . . . . ?
C2 C1 N1 N1 -129(4) . . . 2_655 ?
C2 C1A N1A N1A 109(14) . . . 2_655 ?
